data_4020929
loop_
_publ_author_name
'Daniel B. Werz'
'Rolf Gleiter'
'Frank Rominger'

_publ_section_title
;
 Cyclic Tetra- and Hexaynes Containing 1,4-Donor-Substituted
 Butadiyne Units: Synthesis and Supramolecular Organization
;
_journal_name_full 'Journal of Organic Chemistry'
_journal_page_first 2945
_journal_page_last 2952
_journal_paper_doi 10.1021/jo035882+
_journal_volume 69
_journal_year 2004
_chemical_formula_sum 'C16 H16 S4'
_chemical_formula_weight 336.53
_chemical_name_common 2(4)
_space_group_IT_number 14
_symmetry_cell_setting monoclinic
_symmetry_space_group_name_Hall '-P 2ybc'
_symmetry_space_group_name_H-M 'P 1 21/c 1'
_cell_angle_alpha 90.00
_cell_angle_beta 110.2990(10)
_cell_angle_gamma 90.00
_cell_formula_units_Z 4
_cell_length_a 12.1967(3)
_cell_length_b 14.24010(10)
_cell_length_c 10.5372(2)
_cell_measurement_temperature 200(2)
_cell_volume 1716.46(5)
_diffrn_ambient_temperature 200(2)
_exptl_crystal_density_diffrn 1.302
_cod_depositor_comments
;
The following automatic conversions were performed:
'_symmetry_cell_setting' value 'Monoclinic' changed to 'monoclinic'
according to '/home/saulius/struct/CIF-dictionaries/cif_core.dic'
dictionary named 'cif_core.dic' version 2.4.1 from 2010-06-29.

Automatic conversion script
Id: cif_fix_enum 1527 2010-12-29 10:47:43Z saulius 
;
_cod_original_sg_symbol_H-M 'P 21/c'
_cod_database_code 4020929

loop_
_symmetry_equiv_pos_as_xyz
'x, y, z'
'-x, y+1/2, -z+1/2'
'-x, -y, -z'
'x, -y-1/2, z-1/2'

loop_
_atom_site_label
_atom_site_type_symbol
_atom_site_fract_x
_atom_site_fract_y
_atom_site_fract_z
_atom_site_U_iso_or_equiv
_atom_site_adp_type
_atom_site_occupancy
_atom_site_symmetry_multiplicity
_atom_site_calc_flag
_atom_site_refinement_flags
_atom_site_disorder_assembly
_atom_site_disorder_group
S1 S 0.36149(5) 0.18302(5) 0.80353(6) 0.0493(2) Uani 1 1 d . . .
S2 S 0.89216(6) -0.06880(4) 1.10631(7) 0.0523(2) Uani 1 1 d . . .
S3 S 0.93267(6) 0.19794(5) 1.52966(6) 0.0520(2) Uani 1 1 d . . .
S4 S 0.66907(6) 0.50692(5) 0.97968(8) 0.0661(2) Uani 1 1 d . . .
C2 C 0.4861(2) 0.12171(16) 0.8664(2) 0.0410(6) Uani 1 1 d . . .
C3 C 0.5726(2) 0.07691(16) 0.9201(2) 0.0403(6) Uani 1 1 d . . .
C4 C 0.6740(2) 0.02769(16) 0.9827(2) 0.0422(6) Uani 1 1 d . . .
C5 C 0.7641(2) -0.01355(16) 1.0367(2) 0.0437(6) Uani 1 1 d . . .
C7 C 0.9885(2) 0.03073(18) 1.1761(3) 0.0466(6) Uani 1 1 d . . .
H7A H 1.065(2) 0.0080(16) 1.178(2) 0.056 Uiso 1 1 d . . .
H7B H 0.968(2) 0.0812(16) 1.106(2) 0.056 Uiso 1 1 d . . .
C8 C 0.9861(2) 0.06299(18) 1.3109(3) 0.0455(6) Uani 1 1 d . . .
H8A H 0.904(2) 0.0737(16) 1.299(2) 0.055 Uiso 1 1 d . . .
H8B H 1.012(2) 0.0146(17) 1.375(2) 0.055 Uiso 1 1 d . . .
C9 C 1.0575(2) 0.15188(17) 1.3602(3) 0.0443(6) Uani 1 1 d . . .
H9A H 1.133(2) 0.1415(16) 1.354(2) 0.053 Uiso 1 1 d . . .
H9B H 1.021(2) 0.2059(16) 1.301(2) 0.053 Uiso 1 1 d . . .
C10 C 1.0697(2) 0.18146(19) 1.5013(3) 0.0517(7) Uani 1 1 d . . .
H10A H 1.108(2) 0.2386(18) 1.526(2) 0.062 Uiso 1 1 d . . .
H10B H 1.105(2) 0.1357(18) 1.564(2) 0.062 Uiso 1 1 d . . .
C12 C 0.8630(2) 0.27212(17) 1.4049(2) 0.0437(6) Uani 1 1 d . . .
C13 C 0.8104(2) 0.32422(18) 1.3139(3) 0.0437(6) Uani 1 1 d . . .
C14 C 0.7550(2) 0.38272(18) 1.2083(3) 0.0446(6) Uani 1 1 d . . .
C15 C 0.7153(2) 0.43406(18) 1.1131(3) 0.0486(7) Uani 1 1 d . . .
C17 C 0.6348(2) 0.42406(18) 0.8408(3) 0.0509(7) Uani 1 1 d . . .
H17A H 0.630(2) 0.4568(18) 0.769(2) 0.061 Uiso 1 1 d . . .
H17B H 0.700(2) 0.3841(17) 0.854(2) 0.061 Uiso 1 1 d . . .
C18 C 0.5239(2) 0.36911(18) 0.8203(3) 0.0474(6) Uani 1 1 d . . .
H18A H 0.535(2) 0.3375(17) 0.909(2) 0.057 Uiso 1 1 d . . .
H18B H 0.460(2) 0.4091(16) 0.796(2) 0.057 Uiso 1 1 d . . .
C19 C 0.5024(2) 0.29896(19) 0.7071(3) 0.0499(7) Uani 1 1 d . . .
H19A H 0.507(2) 0.3327(17) 0.630(2) 0.060 Uiso 1 1 d . . .
H19B H 0.571(2) 0.2512(17) 0.733(2) 0.060 Uiso 1 1 d . . .
C20 C 0.3859(2) 0.2501(2) 0.6678(3) 0.0554(7) Uani 1 1 d . . .
H20A H 0.377(2) 0.2031(18) 0.596(3) 0.066 Uiso 1 1 d . . .
H20B H 0.325(2) 0.2946(18) 0.646(3) 0.066 Uiso 1 1 d . . .

loop_
_atom_site_aniso_label
_atom_site_aniso_U_11
_atom_site_aniso_U_22
_atom_site_aniso_U_33
_atom_site_aniso_U_23
_atom_site_aniso_U_13
_atom_site_aniso_U_12
S1 0.0412(4) 0.0524(4) 0.0482(4) 0.0076(3) 0.0079(3) -0.0072(3)
S2 0.0595(4) 0.0406(4) 0.0587(4) 0.0001(3) 0.0229(4) 0.0112(3)
S3 0.0651(4) 0.0524(4) 0.0368(4) -0.0034(3) 0.0155(3) -0.0150(3)
S4 0.0646(5) 0.0391(4) 0.0726(5) 0.0028(4) -0.0040(4) -0.0093(3)
C2 0.0469(15) 0.0402(14) 0.0325(13) 0.0010(11) 0.0097(12) -0.0111(12)
C3 0.0473(15) 0.0417(14) 0.0327(13) 0.0019(11) 0.0148(12) -0.0113(13)
C4 0.0525(16) 0.0386(14) 0.0372(14) 0.0010(12) 0.0177(12) -0.0094(13)
C5 0.0520(16) 0.0429(15) 0.0389(14) 0.0011(12) 0.0192(12) -0.0039(13)
C7 0.0416(15) 0.0467(16) 0.0550(17) 0.0086(13) 0.0212(13) 0.0078(12)
C8 0.0480(16) 0.0421(15) 0.0454(16) 0.0077(12) 0.0149(13) -0.0028(13)
C9 0.0359(14) 0.0397(14) 0.0544(17) 0.0156(13) 0.0120(13) 0.0030(12)
C10 0.0469(16) 0.0419(16) 0.0515(17) 0.0139(13) -0.0019(13) -0.0108(13)
C12 0.0423(15) 0.0428(15) 0.0441(15) -0.0170(13) 0.0126(12) -0.0074(12)
C13 0.0348(13) 0.0489(16) 0.0512(16) -0.0125(14) 0.0199(12) -0.0056(12)
C14 0.0350(14) 0.0468(15) 0.0510(16) -0.0112(14) 0.0137(12) -0.0043(12)
C15 0.0350(14) 0.0468(16) 0.0586(17) -0.0092(14) 0.0094(13) -0.0064(12)
C17 0.0428(16) 0.0454(17) 0.0547(17) 0.0130(13) 0.0047(14) -0.0028(13)
C18 0.0415(15) 0.0438(16) 0.0494(16) 0.0025(13) 0.0062(13) -0.0054(12)
C19 0.0575(17) 0.0491(16) 0.0415(15) 0.0081(13) 0.0150(13) -0.0125(13)
C20 0.0637(18) 0.0490(17) 0.0431(16) 0.0070(14) 0.0054(14) -0.0114(14)

loop_
_geom_bond_atom_site_label_1
_geom_bond_atom_site_label_2
_geom_bond_distance
_geom_bond_site_symmetry_2
_geom_bond_publ_flag
S1 C2 1.677(3) . ?
S1 C20 1.828(3) . ?
S2 C5 1.674(3) . ?
S2 C7 1.825(3) . ?
S3 C12 1.670(3) . ?
S3 C10 1.812(3) . ?
S4 C15 1.680(3) . ?
S4 C17 1.812(3) . ?
C2 C3 1.194(3) . ?
C3 C4 1.375(4) . ?
C4 C5 1.200(3) . ?
C7 C8 1.503(3) . ?
C8 C9 1.522(3) . ?
C9 C10 1.502(4) . ?
C12 C13 1.206(3) . ?
C13 C14 1.366(4) . ?
C14 C15 1.199(3) . ?
C17 C18 1.512(3) . ?
C18 C19 1.508(4) . ?
C19 C20 1.506(4) . ?

loop_
_cod_related_entry_id
_cod_related_entry_database
_cod_related_entry_code
1 ChemSpider 21155343
